data_2200519
loop_
_publ_author_name
'Moreno-Fuquen, Rodolfo'
'Cano, Felix'
'Martinez-Ripoll, Martin'
'Monta\~no, Angela'
'Zukerman-Schpector, Julio'

_publ_section_title
;
 1:1 Complex of 2,4-dinitrophenol and 4-methoxypyridine <i>N</i>-oxide
 hydrate
;
_journal_issue 8
_journal_name_full 'Acta Crystallographica Section E'
_journal_page_first o712
_journal_page_last o714
_journal_paper_doi 10.1107/S1600536801010790
_journal_volume 57
_journal_year 2001
_chemical_formula_iupac 'C6 H7 N O2, C6 H4 N2 O5'
_chemical_formula_moiety 'C6 H7 N O2, C6 H4 N2 O5'
_chemical_formula_sum 'C12 H11 N3 O7'
_chemical_formula_weight 309.24
_chemical_melting_point 418.0(10)
_chemical_name_systematic
;
 ?
;
_space_group_IT_number 2
_symmetry_cell_setting triclinic
_symmetry_space_group_name_Hall '-P 1'
_symmetry_space_group_name_H-M 'P -1'
_audit_creation_method SHELXL-97
_cell_angle_alpha 87.920(10)
_cell_angle_beta 90.770(10)
_cell_angle_gamma 114.180(10)
_cell_formula_units_Z 2
_cell_length_a 6.7683(5)
_cell_length_b 7.4976(7)
_cell_length_c 14.4864(2)
_cell_measurement_reflns_used 25
_cell_measurement_temperature 293(2)
_cell_measurement_theta_max 35.0
_cell_measurement_theta_min 2.0
_cell_volume 670.19(10)
_computing_cell_refinement 'Crysom Diffractometer Software'
_computing_data_collection 'Crysom Diffraction Software (Seifert, 1995)'
_computing_data_reduction 'Crysom Diffractometer Software'
_computing_molecular_graphics 'ORTEP-3 (Farrugia, 1997) and ZORTEP (Zsolnai, 1995)'
_computing_publication_material SHELXL97
_computing_structure_refinement 'SHELXL97 (Sheldrick, 1997)'
_computing_structure_solution 'SHELXS97 (Sheldrick, 1990)'
_diffrn_ambient_temperature 293(2)
_diffrn_measured_fraction_theta_full .943
_diffrn_measured_fraction_theta_max .943
_diffrn_measurement_device_type Seifert
_diffrn_measurement_method \w/2\q
_diffrn_radiation_monochromator graphite
_diffrn_radiation_source 'fine-focus sealed tube'
_diffrn_radiation_type CuK\a
_diffrn_radiation_wavelength 1.54180
_diffrn_reflns_av_R_equivalents .0132
_diffrn_reflns_av_sigmaI/netI .0041
_diffrn_reflns_limit_h_max 7
_diffrn_reflns_limit_h_min -7
_diffrn_reflns_limit_k_max 8
_diffrn_reflns_limit_k_min -8
_diffrn_reflns_limit_l_max 16
_diffrn_reflns_limit_l_min 0
_diffrn_reflns_number 2329
_diffrn_reflns_theta_full 66.72
_diffrn_reflns_theta_max 66.72
_diffrn_reflns_theta_min 3.05
_diffrn_standards_decay_% 2.0
_diffrn_standards_interval_count 150
_diffrn_standards_number 2
_exptl_absorpt_coefficient_mu 1.114
_exptl_absorpt_correction_type none
_exptl_crystal_colour 'pale yellow'
_exptl_crystal_density_diffrn 1.532
_exptl_crystal_density_method not_measured
_exptl_crystal_description transparent_prisms
_exptl_crystal_F_000 320
_exptl_crystal_size_max .22
_exptl_crystal_size_mid .16
_exptl_crystal_size_min .15
_refine_diff_density_max .453
_refine_diff_density_min -.292
_refine_ls_extinction_coef .029(2)
_refine_ls_extinction_method SHELXL97
_refine_ls_goodness_of_fit_ref 1.138
_refine_ls_hydrogen_treatment mixed
_refine_ls_matrix_type full
_refine_ls_number_parameters 215
_refine_ls_number_reflns 2229
_refine_ls_number_restraints 0
_refine_ls_restrained_S_all 1.138
_refine_ls_R_factor_all .0483
_refine_ls_R_factor_gt .0445
_refine_ls_shift/su_max <0.001
_refine_ls_shift/su_mean .000
_refine_ls_structure_factor_coef Fsqd
_refine_ls_weighting_details 'calc w = 1/[\s^2^(Fo^2^)+(0.0635P)^2^+0.3304P] where P = (Fo^2^+2Fc^2^)/3'
_refine_ls_weighting_scheme calc
_refine_ls_wR_factor_ref .1320
_reflns_number_gt 2060
_reflns_number_total 2229
_reflns_threshold_expression I>2\s(I)
_cod_data_source_file om6032.cif
_cod_data_source_block I
_cod_original_cell_volume 670.19(8)
_cod_database_code 2200519
_cod_database_fobs_code 2200519

loop_
_symmetry_equiv_pos_as_xyz
'x, y, z'
'-x, -y, -z'

loop_
_atom_site_label
_atom_site_fract_x
_atom_site_fract_y
_atom_site_fract_z
_atom_site_U_iso_or_equiv
_atom_site_adp_type
_atom_site_calc_flag
_atom_site_refinement_flags
_atom_site_occupancy
_atom_site_disorder_assembly
_atom_site_disorder_group
_atom_site_type_symbol
O1 .0687(3) .4633(2) .23168(10) .0488(4) Uani d . 1 . . O
HO1 .084(6) .585(6) .194(3) .104(12) Uiso d . 1 . . H
O6 .1267(2) .7653(2) .14150(11) .0544(5) Uani d . 1 . . O
C1 .1427(3) .5002(3) .31659(14) .0373(5) Uani d . 1 . . C
C2 .2529(4) .6919(3) .34742(15) .0436(5) Uani d . 1 . . C
H2 .2758 .7968 .3064 .046(6) Uiso calc R 1 . . H
C3 .3271(3) .7281(3) .43560(15) .0432(5) Uani d . 1 . . C
H3 .4025 .8561 .4539 .066(8) Uiso calc R 1 . . H
C4 .2892(3) .5726(3) .49809(13) .0361(5) Uani d . 1 . . C
C5 .1780(3) .3818(3) .47268(14) .0369(5) Uani d . 1 . . C
H5 .1503 .2785 .5152 .056(7) Uiso calc R 1 . . H
C6 .1090(3) .3483(3) .38264(14) .0359(5) Uani d . 1 . . C
C7 -.0313(3) .7473(3) -.00250(15) .0428(5) Uani d . 1 . . C
H7 .0899 .7397 -.0284 .060(7) Uiso calc R 1 . . H
C8 -.1945(3) .7488(3) -.05902(14) .0414(5) Uani d . 1 . . C
H8 -.1846 .7424 -.1227 .048(6) Uiso calc R 1 . . H
C9 -.3745(3) .7599(3) -.01995(14) .0400(5) Uani d . 1 . . C
C10 -.3841(3) .7665(3) .07541(15) .0446(5) Uani d . 1 . . C
H10 -.5048 .7718 .1030 .058(7) Uiso calc R 1 . . H
C11 -.2169(4) .7654(3) .12868(15) .0433(5) Uani d . 1 . . C
H11 -.2233 .7708 .1925 .061(7) Uiso calc R 1 . . H
N1 -.0072(3) .1444(3) .35737(13) .0472(5) Uani d . 1 . . N
N2 .3655(3) .6107(3) .59272(12) .0441(5) Uani d . 1 . . N
N3 -.0427(3) .7565(2) .08891(12) .0395(4) Uani d . 1 . . N
O2 .0149(4) .0973(3) .28093(14) .0881(7) Uani d . 1 . . O
O3 -.1255(3) .0311(3) .41638(14) .0751(6) Uani d . 1 . . O
O4 .4683(3) .7805(3) .61404(12) .0675(6) Uani d . 1 . . O
O5 .3263(3) .4719(3) .64716(11) .0595(5) Uani d . 1 . . O
C12 -.5307(4) .7736(4) -.16699(16) .0583(7) Uani d . 1 . . C
H121 -.4078 .8896 -.1863 .058(7) Uiso calc R 1 . . H
H122 -.6603 .7781 -.1926 .092(10) Uiso calc R 1 . . H
H123 -.5146 .6606 -.1883 .064(8) Uiso calc R 1 . . H
O7 -.5450(2) .7628(3) -.06820(11) .0546(5) Uani d . 1 . . O

loop_
_atom_site_aniso_label
_atom_site_aniso_U_11
_atom_site_aniso_U_22
_atom_site_aniso_U_33
_atom_site_aniso_U_12
_atom_site_aniso_U_13
_atom_site_aniso_U_23
O1 .0605(10) .0486(9) .0376(9) .0229(7) -.0131(7) -.0052(7)
O6 .0446(9) .0597(10) .0547(10) .0182(7) -.0154(7) .0077(8)
C1 .0353(10) .0429(11) .0358(11) .0179(8) -.0035(8) -.0040(8)
C2 .0518(12) .0358(10) .0403(12) .0154(9) -.0049(9) .0025(9)
C3 .0456(11) .0353(11) .0459(13) .0134(9) -.0063(9) -.0065(9)
C4 .0333(10) .0429(11) .0347(11) .0180(8) -.0042(8) -.0063(8)
C5 .0344(10) .0387(10) .0401(12) .0178(8) .0005(8) .0016(8)
C6 .0340(10) .0346(10) .0396(11) .0142(8) -.0036(8) -.0037(8)
C7 .0436(12) .0452(11) .0421(13) .0208(9) .0018(9) .0005(9)
C8 .0464(12) .0449(11) .0325(11) .0181(9) -.0003(9) -.0029(8)
C9 .0360(10) .0405(11) .0396(12) .0117(8) -.0061(8) -.0033(8)
C10 .0393(11) .0527(12) .0410(12) .0178(9) .0016(9) -.0037(9)
C11 .0465(12) .0453(11) .0336(12) .0143(9) -.0006(9) -.0016(9)
N1 .0534(11) .0359(9) .0486(12) .0147(8) -.0088(9) -.0029(8)
N2 .0446(10) .0546(11) .0394(10) .0264(9) -.0077(8) -.0080(9)
N3 .0386(9) .0367(9) .0403(10) .0130(7) -.0071(7) .0036(7)
O2 .135(2) .0522(11) .0615(13) .0207(12) .0018(12) -.0219(9)
O3 .0844(14) .0424(9) .0786(14) .0065(9) -.0020(11) .0044(9)
O4 .0895(13) .0553(10) .0572(11) .0282(9) -.0294(9) -.0219(8)
O5 .0710(11) .0678(11) .0397(9) .0290(9) -.0072(8) .0026(8)
C12 .0542(15) .0689(16) .0441(14) .0181(12) -.0145(11) .0020(12)
O7 .0417(9) .0794(11) .0429(9) .0254(8) -.0089(7) -.0025(8)

loop_
_atom_type_symbol
_atom_type_description
_atom_type_scat_dispersion_real
_atom_type_scat_dispersion_imag
_atom_type_scat_source
C C .0181 .0091 'International Tables Vol C Tables 4.2.6.8 and 6.1.1.4'
H H .0000 .0000 'International Tables Vol C Tables 4.2.6.8 and 6.1.1.4'
N N .0311 .0180 'International Tables Vol C Tables 4.2.6.8 and 6.1.1.4'
O O .0492 .0322 'International Tables Vol C Tables 4.2.6.8 and 6.1.1.4'

loop_
_geom_angle_atom_site_label_1
_geom_angle_atom_site_label_2
_geom_angle_atom_site_label_3
_geom_angle
C1 O1 HO1 113(2)
N3 O6 HO1 112.8(14)
O1 C1 C6 121.31(18)
O1 C1 C2 122.46(19)
C6 C1 C2 116.20(18)
C3 C2 C1 121.89(19)
C3 C2 H2 119.1
C1 C2 H2 119.1
C2 C3 C4 119.54(19)
C2 C3 H3 120.2
C4 C3 H3 120.2
C5 C4 C3 121.31(18)
C5 C4 N2 118.98(18)
C3 C4 N2 119.71(18)
C6 C5 C4 118.22(18)
C6 C5 H5 120.9
C4 C5 H5 120.9
C5 C6 C1 122.81(18)
C5 C6 N1 117.07(18)
C1 C6 N1 120.10(18)
N3 C7 C8 121.3(2)
N3 C7 H7 119.3
C8 C7 H7 119.3
C7 C8 C9 119.0(2)
C7 C8 H8 120.5
C9 C8 H8 120.5
O7 C9 C8 124.52(19)
O7 C9 C10 116.83(19)
C8 C9 C10 118.65(19)
C11 C10 C9 120.1(2)
C11 C10 H10 119.9
C9 C10 H10 119.9
N3 C11 C10 120.1(2)
N3 C11 H11 120.0
C10 C11 H11 120.0
O2 N1 O3 123.8(2)
O2 N1 C6 119.37(19)
O3 N1 C6 116.86(19)
O5 N2 O4 122.90(18)
O5 N2 C4 118.65(18)
O4 N2 C4 118.45(18)
C7 N3 C11 120.84(18)
C7 N3 O6 119.31(18)
C11 N3 O6 119.79(18)
O7 C12 H121 109.5
O7 C12 H122 109.5
H121 C12 H122 109.5
O7 C12 H123 109.5
H121 C12 H123 109.5
H122 C12 H123 109.5
C9 O7 C12 117.89(18)

loop_
_geom_bond_atom_site_label_1
_geom_bond_atom_site_label_2
_geom_bond_site_symmetry_2
_geom_bond_distance
_geom_bond_publ_flag
O1 C1 . 1.317(2) ?
O1 HO1 . 1.01(4) ?
O6 N3 . 1.348(2) ?
O6 HO1 . 1.45(4) ?
C1 C6 . 1.407(3) ?
C1 C2 . 1.407(3) ?
C2 C3 . 1.361(3) ?
C2 H2 . .9300 ?
C3 C4 . 1.389(3) ?
C3 H3 . .9300 ?
C4 C5 . 1.377(3) ?
C4 N2 . 1.455(3) ?
C5 C6 . 1.376(3) ?
C5 H5 . .9300 ?
C6 N1 . 1.462(3) ?
C7 N3 . 1.333(3) ?
C7 C8 . 1.370(3) ?
C7 H7 . .9300 ?
C8 C9 . 1.384(3) ?
C8 H8 . .9300 ?
C9 O7 . 1.349(2) ?
C9 C10 . 1.387(3) ?
C10 C11 . 1.364(3) ?
C10 H10 . .9300 ?
C11 N3 . 1.346(3) ?
C11 H11 . .9300 ?
N1 O2 . 1.204(3) ?
N1 O3 . 1.226(3) ?
N2 O5 . 1.223(2) ?
N2 O4 . 1.223(2) ?
N3 O6 1 1.348(2) ?
C12 O7 . 1.433(3) ?
C12 H121 . .9600 ?
C12 H122 . .9600 ?
C12 H123 . .9600 ?

loop_
_geom_hbond_atom_site_label_D
_geom_hbond_atom_site_label_H
_geom_hbond_atom_site_label_A
_geom_hbond_site_symmetry_A
_geom_hbond_distance_DH
_geom_hbond_distance_HA
_geom_hbond_distance_DA
_geom_hbond_angle_DHA
O1 HO1 O6 1 1.01(4) 1.45(4) 2.461(2) 175(3)

loop_
_geom_torsion_atom_site_label_1
_geom_torsion_atom_site_label_2
_geom_torsion_atom_site_label_3
_geom_torsion_atom_site_label_4
_geom_torsion
O1 C1 C2 C3 179.4(2)
C6 C1 C2 C3 1.4(3)
C1 C2 C3 C4 -1.5(3)
C2 C3 C4 C5 .0(3)
C2 C3 C4 N2 -179.12(19)
C3 C4 C5 C6 1.5(3)
N2 C4 C5 C6 -179.35(17)
C4 C5 C6 C1 -1.6(3)
C4 C5 C6 N1 179.54(17)
O1 C1 C6 C5 -177.87(18)
C2 C1 C6 C5 .2(3)
O1 C1 C6 N1 .9(3)
C2 C1 C6 N1 179.00(18)
N3 C7 C8 C9 -.1(3)
C7 C8 C9 O7 179.84(19)
C7 C8 C9 C10 -.8(3)
O7 C9 C10 C11 -179.54(19)
C8 C9 C10 C11 1.1(3)
C9 C10 C11 N3 -.4(3)
C5 C6 N1 O2 -145.8(2)
C1 C6 N1 O2 35.3(3)
C5 C6 N1 O3 35.2(3)
C1 C6 N1 O3 -143.7(2)
C5 C4 N2 O5 -.8(3)
C3 C4 N2 O5 178.40(18)
C5 C4 N2 O4 178.40(19)
C3 C4 N2 O4 -2.4(3)
C8 C7 N3 C11 .7(3)
C8 C7 N3 O6 -176.45(18)
C10 C11 N3 C7 -.5(3)
C10 C11 N3 O6 176.70(18)
C8 C9 O7 C12 -6.1(3)
C10 C9 O7 C12 174.6(2)
